data_7249598
loop_
_publ_author_name
'Li, Yingqian'
'Liu, Yali'
'Hao, Di'
'Xu, Liang'
'Liu, Ping'

_publ_section_title
;
 Regioselective bromination of pyrrolo[1,2-a]quinoxalines
;
_journal_issue 49
_journal_name_full 'RSC Advances'
_journal_page_first 36488
_journal_page_last 36496
_journal_paper_doi 10.1039/D4RA07358D
_journal_volume 14
_journal_year 2024
_chemical_formula_moiety 'C11 H7 Br N2'
_chemical_formula_sum 'C11 H7 Br N2'
_chemical_formula_weight 247.10
_space_group_crystal_system orthorhombic
_space_group_IT_number 33
_space_group_name_Hall 'P 2c -2n'
_space_group_name_H-M_alt 'P n a 21'
_atom_sites_solution_hydrogens geom
_atom_sites_solution_primary dual
_audit_creation_date 2024-09-10
_audit_creation_method
;
Olex2 1.3
(compiled 2020.11.12 svn.r5f609507 for OlexSys, GUI svn.r6408)
;
_audit_update_record
;
2024-10-03 deposited with the CCDC.	2024-11-11 downloaded from the CCDC.
;
_cell_angle_alpha 90
_cell_angle_beta 90
_cell_angle_gamma 90
_cell_formula_units_Z 4
_cell_length_a 13.4291(6)
_cell_length_b 4.1088(2)
_cell_length_c 16.6768(7)
_cell_measurement_reflns_used 9950
_cell_measurement_temperature 173.0
_cell_measurement_theta_max 71.99
_cell_measurement_theta_min 6.59
_cell_volume 920.18(7)
_computing_cell_refinement 'SAINT V8.38A (Bruker, 2018)'
_computing_data_reduction 'SAINT V8.38A (Bruker, 2018)'
_computing_molecular_graphics 'Olex2 1.3 (Dolomanov et al., 2009)'
_computing_publication_material 'Olex2 1.3 (Dolomanov et al., 2009)'
_computing_structure_refinement 'SHELXL 2019/2 (Sheldrick, 2015)'
_computing_structure_solution 'SHELXT 2014/5 (Sheldrick, 2014)'
_diffrn_ambient_temperature 173.0
_diffrn_measured_fraction_theta_full 0.999
_diffrn_measured_fraction_theta_max 0.999
_diffrn_measurement_device_type 'Bruker D8 Venture'
_diffrn_measurement_method '\f and \w scans'
_diffrn_radiation_type CuK\a
_diffrn_radiation_wavelength 1.54178
_diffrn_reflns_av_R_equivalents 0.0808
_diffrn_reflns_av_unetI/netI 0.0365
_diffrn_reflns_Laue_measured_fraction_full 0.999
_diffrn_reflns_Laue_measured_fraction_max 0.999
_diffrn_reflns_limit_h_max 16
_diffrn_reflns_limit_h_min -16
_diffrn_reflns_limit_k_max 5
_diffrn_reflns_limit_k_min -5
_diffrn_reflns_limit_l_max 20
_diffrn_reflns_limit_l_min -18
_diffrn_reflns_number 17823
_diffrn_reflns_point_group_measured_fraction_full 0.991
_diffrn_reflns_point_group_measured_fraction_max 0.987
_diffrn_reflns_theta_full 67.679
_diffrn_reflns_theta_max 72.037
_diffrn_reflns_theta_min 5.305
_diffrn_source_current 1.1
_diffrn_source_power 0.055
_diffrn_source_voltage 50.0
_diffrn_standards_number 0
_exptl_absorpt_coefficient_mu 5.712
_exptl_absorpt_correction_T_max 0.7535
_exptl_absorpt_correction_T_min 0.5195
_exptl_absorpt_correction_type multi-scan
_exptl_absorpt_process_details
;
SADABS-2016/2 (Bruker,2016/2) was used for absorption correction.
wR2(int) was 0.1154 before and 0.0700 after correction.
The Ratio of minimum to maximum transmission is 0.5991.
The \l/2 correction factor is Not present.
;
_exptl_crystal_colour colourless
_exptl_crystal_colour_primary colourless
_exptl_crystal_density_diffrn 1.784
_exptl_crystal_description needle
_exptl_crystal_F_000 488
_exptl_crystal_size_max 0.18
_exptl_crystal_size_mid 0.09
_exptl_crystal_size_min 0.08
_refine_diff_density_max 0.306
_refine_diff_density_min -0.468
_refine_diff_density_rms 0.064
_refine_ls_abs_structure_details
;
 Refined as an inversion twin.
;
_refine_ls_abs_structure_Flack 0.21(4)
_refine_ls_extinction_method none
_refine_ls_goodness_of_fit_ref 1.053
_refine_ls_hydrogen_treatment constr
_refine_ls_matrix_type full
_refine_ls_number_parameters 128
_refine_ls_number_reflns 1791
_refine_ls_number_restraints 1
_refine_ls_restrained_S_all 1.053
_refine_ls_R_factor_all 0.0309
_refine_ls_R_factor_gt 0.0280
_refine_ls_shift/su_max 0.001
_refine_ls_shift/su_mean 0.000
_refine_ls_structure_factor_coef Fsqd
_refine_ls_weighting_details 'w=1/[\s^2^(Fo^2^)+(0.0206P)^2^+1.1447P] where P=(Fo^2^+2Fc^2^)/3'
_refine_ls_weighting_scheme calc
_refine_ls_wR_factor_gt 0.0635
_refine_ls_wR_factor_ref 0.0659
_reflns_Friedel_coverage 0.907
_reflns_Friedel_fraction_full 0.983
_reflns_Friedel_fraction_max 0.975
_reflns_number_gt 1696
_reflns_number_total 1791
_reflns_threshold_expression 'I > 2\s(I)'
_cod_data_source_file d4ra07358d2.cif
_cod_data_source_block 11
_cod_database_code 7249598
_shelx_shelxl_version_number 2019/2
_shelx_space_group_comment
;
The symmetry employed for this shelxl refinement is uniquely defined
by the following loop, which should always be used as a source of
symmetry information in preference to the above space-group names.
They are only intended as comments.
;
_shelx_estimated_absorpt_t_max 0.658
_shelx_estimated_absorpt_t_min 0.426
_olex2_refinement_description
;
1. Twinned data refinement
 Scales: 0.79(4)
 0.21(4)
2. Fixed Uiso
 At 1.2 times of:
  All C(H) groups
3.a Aromatic/amide H refined with riding coordinates:
 C2(H2), C3(H3), C5(H5), C6(H6), C7(H7), C8(H8), C10(H10)
;
_olex2_submission_special_instructions 'No special instructions were received'

loop_
_space_group_symop_operation_xyz
'x, y, z'
'-x, -y, z+1/2'
'x+1/2, -y+1/2, z'
'-x+1/2, y+1/2, z+1/2'

loop_
_atom_site_label
_atom_site_type_symbol
_atom_site_fract_x
_atom_site_fract_y
_atom_site_fract_z
_atom_site_U_iso_or_equiv
_atom_site_adp_type
_atom_site_occupancy
_atom_site_site_symmetry_order
_atom_site_calc_flag
_atom_site_refinement_flags_posn
_atom_site_refinement_flags_adp
_atom_site_refinement_flags_occupancy
_atom_site_disorder_assembly
_atom_site_disorder_group
Br1 Br 0.55886(3) 0.19653(11) 0.30291(4) 0.03268(17) Uani 1 1 d . . . . .
N1 N 0.6855(3) 0.6180(10) 0.4968(3) 0.0228(9) Uani 1 1 d . . . . .
N2 N 0.4931(3) 0.8454(12) 0.5331(3) 0.0276(10) Uani 1 1 d . . . . .
C1 C 0.6389(4) 0.3575(13) 0.3858(3) 0.0280(11) Uani 1 1 d . . . . .
C2 C 0.7421(4) 0.3182(14) 0.3956(3) 0.0296(11) Uani 1 1 d . . . . .
H2 H 0.785460 0.201634 0.360918 0.036 Uiso 1 1 calc R U . . .
C3 C 0.7689(4) 0.4796(15) 0.4647(3) 0.0278(12) Uani 1 1 d . . . . .
H3 H 0.834280 0.492345 0.486351 0.033 Uiso 1 1 calc R U . . .
C4 C 0.6731(4) 0.8162(12) 0.5645(3) 0.0226(10) Uani 1 1 d . . . . .
C5 C 0.7519(4) 0.9041(14) 0.6139(3) 0.0275(12) Uani 1 1 d . . . . .
H5 H 0.817482 0.832105 0.602160 0.033 Uiso 1 1 calc R U . . .
C6 C 0.7345(4) 1.0952(15) 0.6798(4) 0.0322(13) Uani 1 1 d . . . . .
H6 H 0.788195 1.151326 0.714217 0.039 Uiso 1 1 calc R U . . .
C7 C 0.6381(4) 1.2091(13) 0.6972(3) 0.0309(12) Uani 1 1 d . . . . .
H7 H 0.626791 1.342406 0.742831 0.037 Uiso 1 1 calc R U . . .
C8 C 0.5603(4) 1.1257(13) 0.6473(3) 0.0278(11) Uani 1 1 d . . . . .
H8 H 0.495345 1.205185 0.658588 0.033 Uiso 1 1 calc R U . . .
C9 C 0.5753(4) 0.9260(13) 0.5805(3) 0.0239(10) Uani 1 1 d . . . . .
C10 C 0.5091(3) 0.6633(13) 0.4712(3) 0.0262(10) Uani 1 1 d . . . . .
H10 H 0.453552 0.607085 0.438713 0.031 Uiso 1 1 calc R U . . .
C11 C 0.6036(4) 0.5422(12) 0.4484(3) 0.0236(10) Uani 1 1 d . . . . .

loop_
_atom_site_aniso_label
_atom_site_aniso_U_11
_atom_site_aniso_U_22
_atom_site_aniso_U_33
_atom_site_aniso_U_23
_atom_site_aniso_U_13
_atom_site_aniso_U_12
Br1 0.0400(3) 0.0325(3) 0.0256(2) -0.0017(4) -0.0077(3) -0.0020(2)
N1 0.0209(19) 0.025(2) 0.023(2) 0.0025(16) -0.0020(15) -0.0016(16)
N2 0.021(2) 0.035(3) 0.027(2) 0.0006(18) -0.0010(16) -0.0027(18)
C1 0.031(3) 0.030(3) 0.023(3) 0.003(2) -0.001(2) 0.000(2)
C2 0.030(3) 0.032(3) 0.027(3) 0.001(2) 0.003(2) 0.002(2)
C3 0.024(2) 0.034(3) 0.025(3) 0.001(2) -0.001(2) 0.002(2)
C4 0.026(2) 0.025(2) 0.017(2) 0.0040(19) 0.0008(18) -0.0005(19)
C5 0.026(3) 0.029(3) 0.028(3) 0.006(2) -0.003(2) -0.005(2)
C6 0.037(3) 0.035(3) 0.024(3) 0.003(2) -0.008(2) -0.004(3)
C7 0.044(3) 0.028(3) 0.021(3) -0.001(2) 0.002(2) -0.002(2)
C8 0.029(3) 0.031(3) 0.024(3) 0.006(2) 0.005(2) 0.002(2)
C9 0.025(2) 0.025(2) 0.021(2) 0.003(2) -0.0015(18) -0.0033(19)
C10 0.018(2) 0.035(3) 0.026(3) 0.004(2) -0.0033(19) -0.002(2)
C11 0.025(2) 0.022(2) 0.024(2) 0.0050(19) -0.0023(18) 0.000(2)

loop_
_atom_type_symbol
_atom_type_description
_atom_type_scat_dispersion_real
_atom_type_scat_dispersion_imag
_atom_type_scat_source
C C 0.0181 0.0091 'International Tables Vol C Tables 4.2.6.8 and 6.1.1.4'
H H 0.0000 0.0000 'International Tables Vol C Tables 4.2.6.8 and 6.1.1.4'
Br Br -0.6763 1.2805 'International Tables Vol C Tables 4.2.6.8 and 6.1.1.4'
N N 0.0311 0.0180 'International Tables Vol C Tables 4.2.6.8 and 6.1.1.4'

loop_
_geom_angle_atom_site_label_1
_geom_angle_atom_site_label_2
_geom_angle_atom_site_label_3
_geom_angle
_geom_angle_site_symmetry_1
_geom_angle_site_symmetry_3
_geom_angle_publ_flag
C3 N1 C4 130.9(4) . . ?
C3 N1 C11 109.0(4) . . ?
C4 N1 C11 120.0(4) . . ?
C10 N2 C9 117.2(4) . . ?
C2 C1 Br1 127.7(4) . . ?
C11 C1 Br1 123.9(4) . . ?
C11 C1 C2 108.4(5) . . ?
C1 C2 H2 126.3 . . ?
C3 C2 C1 107.5(5) . . ?
C3 C2 H2 126.3 . . ?
N1 C3 C2 108.3(5) . . ?
N1 C3 H3 125.8 . . ?
C2 C3 H3 125.8 . . ?
N1 C4 C9 116.6(4) . . ?
C5 C4 N1 122.6(5) . . ?
C5 C4 C9 120.8(5) . . ?
C4 C5 H5 120.1 . . ?
C6 C5 C4 119.7(5) . . ?
C6 C5 H5 120.1 . . ?
C5 C6 H6 119.6 . . ?
C5 C6 C7 120.8(5) . . ?
C7 C6 H6 119.6 . . ?
C6 C7 H7 120.3 . . ?
C8 C7 C6 119.4(5) . . ?
C8 C7 H7 120.3 . . ?
C7 C8 H8 119.4 . . ?
C7 C8 C9 121.1(5) . . ?
C9 C8 H8 119.4 . . ?
N2 C9 C4 123.4(5) . . ?
N2 C9 C8 118.4(4) . . ?
C8 C9 C4 118.2(5) . . ?
N2 C10 H10 117.7 . . ?
N2 C10 C11 124.5(5) . . ?
C11 C10 H10 117.7 . . ?
N1 C11 C10 118.1(5) . . ?
C1 C11 N1 106.8(4) . . ?
C1 C11 C10 135.0(5) . . ?

loop_
_geom_bond_atom_site_label_1
_geom_bond_atom_site_label_2
_geom_bond_distance
_geom_bond_site_symmetry_2
_geom_bond_publ_flag
Br1 C1 1.871(5) . ?
N1 C3 1.366(7) . ?
N1 C4 1.401(7) . ?
N1 C11 1.401(6) . ?
N2 C9 1.398(6) . ?
N2 C10 1.294(7) . ?
C1 C2 1.405(8) . ?
C1 C11 1.375(7) . ?
C2 H2 0.9500 . ?
C2 C3 1.378(8) . ?
C3 H3 0.9500 . ?
C4 C5 1.389(7) . ?
C4 C9 1.415(7) . ?
C5 H5 0.9500 . ?
C5 C6 1.371(8) . ?
C6 H6 0.9500 . ?
C6 C7 1.406(8) . ?
C7 H7 0.9500 . ?
C7 C8 1.379(8) . ?
C8 H8 0.9500 . ?
C8 C9 1.398(8) . ?
C10 H10 0.9500 . ?
C10 C11 1.415(7) . ?

loop_
_geom_torsion_atom_site_label_1
_geom_torsion_atom_site_label_2
_geom_torsion_atom_site_label_3
_geom_torsion_atom_site_label_4
_geom_torsion
_geom_torsion_site_symmetry_1
_geom_torsion_site_symmetry_2
_geom_torsion_site_symmetry_3
_geom_torsion_site_symmetry_4
_geom_torsion_publ_flag
Br1 C1 C2 C3 179.7(4) . . . . ?
Br1 C1 C11 N1 -179.3(4) . . . . ?
Br1 C1 C11 C10 -0.1(9) . . . . ?
N1 C4 C5 C6 -179.1(5) . . . . ?
N1 C4 C9 N2 0.3(7) . . . . ?
N1 C4 C9 C8 -179.7(5) . . . . ?
N2 C10 C11 N1 1.3(8) . . . . ?
N2 C10 C11 C1 -177.8(6) . . . . ?
C1 C2 C3 N1 -0.5(7) . . . . ?
C2 C1 C11 N1 0.2(6) . . . . ?
C2 C1 C11 C10 179.5(6) . . . . ?
C3 N1 C4 C5 -1.1(9) . . . . ?
C3 N1 C4 C9 178.7(5) . . . . ?
C3 N1 C11 C1 -0.6(6) . . . . ?
C3 N1 C11 C10 -179.9(5) . . . . ?
C4 N1 C3 C2 -177.3(5) . . . . ?
C4 N1 C11 C1 177.6(4) . . . . ?
C4 N1 C11 C10 -1.7(7) . . . . ?
C4 C5 C6 C7 -1.3(9) . . . . ?
C5 C4 C9 N2 -179.9(5) . . . . ?
C5 C4 C9 C8 0.1(7) . . . . ?
C5 C6 C7 C8 0.3(9) . . . . ?
C6 C7 C8 C9 0.9(8) . . . . ?
C7 C8 C9 N2 178.9(5) . . . . ?
C7 C8 C9 C4 -1.1(8) . . . . ?
C9 N2 C10 C11 -0.1(8) . . . . ?
C9 C4 C5 C6 1.1(8) . . . . ?
C10 N2 C9 C4 -0.7(8) . . . . ?
C10 N2 C9 C8 179.3(5) . . . . ?
C11 N1 C3 C2 0.7(6) . . . . ?
C11 N1 C4 C5 -178.9(5) . . . . ?
C11 N1 C4 C9 0.9(7) . . . . ?
C11 C1 C2 C3 0.2(7) . . . . ?

loop_
_twin_individual_id
_twin_individual_mass_fraction_refined
1 0.79(4)
2 0.21(4)
